data_2225064
loop_
_publ_author_name
'Evans, Cameron'

_publ_section_title
;
 [3-(Iodoacetamido)propyl]triphenylphosphonium tetraphenylborate
;
_journal_coeditor_code NC2174
_journal_issue 2
_journal_name_full 'Acta Crystallographica Section E'
_journal_page_first o384
_journal_page_last o385
_journal_paper_doi 10.1107/S160053681000142X
_journal_volume 66
_journal_year 2010
_chemical_formula_iupac 'C23 H24 I N O P +, C24 H20 B -'
_chemical_formula_moiety 'C23 H24 I N O P +, C24 H20 B -'
_chemical_formula_sum 'C47 H44 B I N O P'
_chemical_formula_weight 807.51
_chemical_name_systematic
;
[3-(Iodoacetamido)propyl]triphenylphosphonium tetraphenylborate
;
_space_group_IT_number 14
_symmetry_cell_setting monoclinic
_symmetry_space_group_name_Hall '-P 2yn'
_symmetry_space_group_name_H-M 'P 1 21/n 1'
_atom_sites_solution_hydrogens geom
_atom_sites_solution_primary direct
_atom_sites_solution_secondary difmap
_audit_conform_dict_name cif_core.dic
_audit_conform_dict_version 2.3
_audit_creation_method 'WinGX routine CIF_UPDATE'
_cell_angle_alpha 90
_cell_angle_beta 99.49(3)
_cell_angle_gamma 90
_cell_formula_units_Z 4
_cell_length_a 14.552(3)
_cell_length_b 12.108(2)
_cell_length_c 21.966(4)
_cell_measurement_reflns_used 6317
_cell_measurement_temperature 89(2)
_cell_measurement_theta_max 28.718
_cell_measurement_theta_min 2.534
_cell_volume 3817.3(13)
_computing_cell_refinement 'APEX2 and SAINT (Bruker, 2006)'
_computing_data_collection 'APEX2 (Bruker, 2006)'
_computing_data_reduction 'SAINT (Bruker, 2006)'
_computing_molecular_graphics
;
ORTEP-3 for Windows (Farrugia, 1997) and Mercury (Macrae <i>et al</i>.,
2006)
;
_computing_publication_material
;
WinGX (Farrugia, 1999), enCIFer (Allen <i>et al</i>, 2004) and
publCIF (Westrip, 2010)
;
_computing_structure_refinement 'SHELXL97 (Sheldrick, 2008)'
_computing_structure_solution 'SIR97 (Altomare <i>et al.</i>, 1999)'
_diffrn_ambient_temperature 89(2)
_diffrn_measured_fraction_theta_full 0.976
_diffrn_measured_fraction_theta_max 0.976
_diffrn_measurement_device_type 'Bruker APEXII CCD area-detector'
_diffrn_measurement_method '\f and \w scans'
_diffrn_radiation_monochromator graphite
_diffrn_radiation_source 'fine-focus sealed tube'
_diffrn_radiation_type MoK\a
_diffrn_radiation_wavelength 0.71073
_diffrn_reflns_av_R_equivalents 0.0487
_diffrn_reflns_limit_h_max 19
_diffrn_reflns_limit_h_min -13
_diffrn_reflns_limit_k_max 16
_diffrn_reflns_limit_k_min -16
_diffrn_reflns_limit_l_max 29
_diffrn_reflns_limit_l_min -29
_diffrn_reflns_number 38267
_diffrn_reflns_theta_full 29.06
_diffrn_reflns_theta_max 29.06
_diffrn_reflns_theta_min 2.3
_diffrn_standards_number 0
_exptl_absorpt_coefficient_mu 0.919
_exptl_absorpt_correction_T_max 0.8321
_exptl_absorpt_correction_T_min 0.6606
_exptl_absorpt_correction_type multi-scan
_exptl_absorpt_process_details '(SADABS; Bruker, 2006)'
_exptl_crystal_colour colourless
_exptl_crystal_density_diffrn 1.405
_exptl_crystal_density_method 'not measured'
_exptl_crystal_description prism
_exptl_crystal_F_000 1656
_exptl_crystal_size_max 0.22
_exptl_crystal_size_mid 0.2
_exptl_crystal_size_min 0.2
_refine_diff_density_max 0.739
_refine_diff_density_min -0.993
_refine_ls_extinction_method none
_refine_ls_goodness_of_fit_ref 1.105
_refine_ls_hydrogen_treatment constr
_refine_ls_matrix_type full
_refine_ls_number_parameters 469
_refine_ls_number_reflns 9958
_refine_ls_number_restraints 0
_refine_ls_restrained_S_all 1.105
_refine_ls_R_factor_all 0.0606
_refine_ls_R_factor_gt 0.0372
_refine_ls_shift/su_max 0.002
_refine_ls_shift/su_mean 0.000
_refine_ls_structure_factor_coef Fsqd
_refine_ls_weighting_details 'calc w=1/[\s^2^(Fo^2^)+(0.0467P)^2^] where P=(Fo^2^+2Fc^2^)/3'
_refine_ls_weighting_scheme calc
_refine_ls_wR_factor_gt 0.0897
_refine_ls_wR_factor_ref 0.1031
_reflns_number_gt 7291
_reflns_number_total 9958
_reflns_threshold_expression I>2\s(I)
_cod_data_source_file nc2174.cif
_cod_data_source_block I
_cod_original_sg_symbol_H-M 'P 21/n'
_cod_database_code 2225064
_cod_database_fobs_code 2225064

loop_
_symmetry_equiv_pos_as_xyz
'x, y, z'
'-x+1/2, y+1/2, -z+1/2'
'-x, -y, -z'
'x-1/2, -y-1/2, z-1/2'

loop_
_atom_site_type_symbol
_atom_site_label
_atom_site_fract_x
_atom_site_fract_y
_atom_site_fract_z
_atom_site_U_iso_or_equiv
_atom_site_adp_type
_atom_site_calc_flag
_atom_site_refinement_flags
_atom_site_occupancy
_atom_site_disorder_assembly
_atom_site_disorder_group
C C1 0.64225(17) 0.08981(19) 0.51219(11) 0.0171(5) Uani d . 1 . .
H H1A 0.6231 0.158 0.5297 0.02 Uiso calc R 1 . .
H H1B 0.5865 0.0549 0.4902 0.02 Uiso calc R 1 . .
C C2 0.68361(17) 0.01362(19) 0.56566(11) 0.0182(5) Uani d . 1 . .
H H2A 0.6959 -0.0584 0.5494 0.022 Uiso calc R 1 . .
H H2B 0.7424 0.0439 0.5861 0.022 Uiso calc R 1 . .
C C3 0.61750(18) 0.00073(19) 0.61254(11) 0.0204(5) Uani d . 1 . .
H H3A 0.5628 -0.0399 0.5936 0.025 Uiso calc R 1 . .
H H3B 0.6482 -0.0423 0.6473 0.025 Uiso calc R 1 . .
C C4 0.51294(18) 0.1611(2) 0.60641(11) 0.0204(5) Uani d . 1 . .
C C5 0.49861(18) 0.2755(2) 0.63068(12) 0.0240(6) Uani d . 1 . .
H H5A 0.521 0.2783 0.6748 0.029 Uiso calc R 1 . .
H H5B 0.4328 0.2937 0.6235 0.029 Uiso calc R 1 . .
C C11 0.73474(16) 0.00477(19) 0.41211(11) 0.0160(5) Uani d . 1 . .
C C12 0.78439(18) -0.08572(19) 0.44061(12) 0.0203(5) Uani d . 1 . .
H H12 0.8178 -0.0792 0.4804 0.024 Uiso calc R 1 . .
C C13 0.78336(18) -0.1849(2) 0.40913(13) 0.0262(6) Uani d . 1 . .
H H13 0.815 -0.2457 0.4281 0.031 Uiso calc R 1 . .
C C14 0.73523(18) -0.1936(2) 0.34938(13) 0.0269(6) Uani d . 1 . .
H H14 0.7342 -0.2608 0.3287 0.032 Uiso calc R 1 . .
C C15 0.6888(2) -0.1039(2) 0.32005(13) 0.0258(6) Uani d . 1 . .
H H15 0.6585 -0.1098 0.2795 0.031 Uiso calc R 1 . .
C C16 0.68773(18) -0.0041(2) 0.35196(11) 0.0204(5) Uani d . 1 . .
H H16 0.6555 0.0563 0.3329 0.024 Uiso calc R 1 . .
C C21 0.65711(17) 0.22816(18) 0.40569(10) 0.0166(5) Uani d . 1 . .
C C22 0.56359(17) 0.25297(19) 0.40603(11) 0.0178(5) Uani d . 1 . .
H H22 0.5315 0.2179 0.4338 0.021 Uiso calc R 1 . .
C C23 0.51862(18) 0.3302(2) 0.36477(12) 0.0221(6) Uani d . 1 . .
H H23 0.4562 0.3466 0.3648 0.026 Uiso calc R 1 . .
C C24 0.5667(2) 0.3832(2) 0.32344(12) 0.0239(6) Uani d . 1 . .
H H24 0.5361 0.4344 0.2957 0.029 Uiso calc R 1 . .
C C25 0.6600(2) 0.3600(2) 0.32343(12) 0.0259(6) Uani d . 1 . .
H H25 0.6921 0.3962 0.296 0.031 Uiso calc R 1 . .
C C26 0.70566(18) 0.2824(2) 0.36446(11) 0.0221(6) Uani d . 1 . .
H H26 0.7682 0.2667 0.3645 0.027 Uiso calc R 1 . .
C C31 0.82434(17) 0.18234(19) 0.49480(10) 0.0153(5) Uani d . 1 . .
C C32 0.90545(17) 0.1740(2) 0.46827(11) 0.0187(5) Uani d . 1 . .
H H32 0.906 0.1311 0.4332 0.022 Uiso calc R 1 . .
C C33 0.98484(18) 0.2306(2) 0.49516(11) 0.0224(6) Uani d . 1 . .
H H33 1.0388 0.227 0.4777 0.027 Uiso calc R 1 . .
C C34 0.98368(18) 0.2925(2) 0.54801(12) 0.0221(6) Uani d . 1 . .
H H34 1.0372 0.33 0.5658 0.027 Uiso calc R 1 . .
C C35 0.90392(17) 0.29959(19) 0.57498(11) 0.0189(5) Uani d . 1 . .
H H35 0.9045 0.3408 0.6108 0.023 Uiso calc R 1 . .
C C36 0.82383(18) 0.24521(18) 0.54849(10) 0.0167(5) Uani d . 1 . .
H H36 0.77 0.2502 0.566 0.02 Uiso calc R 1 . .
N N1 0.58821(15) 0.10650(16) 0.63510(9) 0.0203(5) Uani d . 1 . .
H H1 0.6202 0.1347 0.6678 0.024 Uiso calc R 1 . .
O O1 0.46005(13) 0.12292(14) 0.56173(8) 0.0247(4) Uani d . 1 . .
P P1 0.71663(4) 0.12487(5) 0.45667(3) 0.01393(14) Uani d . 1 . .
I I1 0.574759(12) 0.392989(13) 0.583303(8) 0.02472(7) Uani d . 1 . .
C C41 0.96560(17) 0.56909(19) 0.67978(10) 0.0158(5) Uani d . 1 . .
C C42 0.95432(17) 0.48566(19) 0.72216(10) 0.0158(5) Uani d . 1 . .
H H42 0.9033 0.4891 0.7426 0.019 Uiso calc R 1 . .
C C43 1.01627(18) 0.39780(19) 0.73499(11) 0.0189(5) Uani d . 1 . .
H H43 1.0056 0.3439 0.7632 0.023 Uiso calc R 1 . .
C C44 1.09355(19) 0.3903(2) 0.70599(12) 0.0217(6) Uani d . 1 . .
H H44 1.1347 0.3314 0.7143 0.026 Uiso calc R 1 . .
C C45 1.10912(18) 0.4726(2) 0.66406(11) 0.0215(6) Uani d . 1 . .
H H45 1.1613 0.4696 0.6447 0.026 Uiso calc R 1 . .
C C46 1.04555(17) 0.5590(2) 0.65170(11) 0.0177(5) Uani d . 1 . .
H H46 1.0564 0.6128 0.6235 0.021 Uiso calc R 1 . .
C C51 0.82725(17) 0.64150(19) 0.59114(11) 0.0161(5) Uani d . 1 . .
C C52 0.85473(18) 0.5664(2) 0.54902(11) 0.0189(5) Uani d . 1 . .
H H52 0.9147 0.5374 0.5572 0.023 Uiso calc R 1 . .
C C53 0.7963(2) 0.5332(2) 0.49554(12) 0.0258(6) Uani d . 1 . .
H H53 0.817 0.4818 0.4694 0.031 Uiso calc R 1 . .
C C54 0.7073(2) 0.5763(2) 0.48112(12) 0.0265(6) Uani d . 1 . .
H H54 0.6676 0.5533 0.4458 0.032 Uiso calc R 1 . .
C C55 0.67821(19) 0.6545(2) 0.52008(12) 0.0269(6) Uani d . 1 . .
H H55 0.6193 0.6858 0.5103 0.032 Uiso calc R 1 . .
C C56 0.73713(18) 0.6860(2) 0.57372(11) 0.0220(6) Uani d . 1 . .
H H56 0.7163 0.7386 0.5991 0.026 Uiso calc R 1 . .
C C61 0.81277(16) 0.67687(19) 0.70793(10) 0.0153(5) Uani d . 1 . .
C C62 0.74884(17) 0.58898(19) 0.71142(11) 0.0176(5) Uani d . 1 . .
H H62 0.7519 0.5276 0.6864 0.021 Uiso calc R 1 . .
C C63 0.68308(18) 0.58957(19) 0.74946(11) 0.0190(5) Uani d . 1 . .
H H63 0.6448 0.5284 0.7507 0.023 Uiso calc R 1 . .
C C64 0.67309(18) 0.6812(2) 0.78639(11) 0.0199(5) Uani d . 1 . .
H H64 0.6281 0.6823 0.8119 0.024 Uiso calc R 1 . .
C C65 0.73185(17) 0.7703(2) 0.78403(11) 0.0195(5) Uani d . 1 . .
H H65 0.7258 0.8328 0.8077 0.023 Uiso calc R 1 . .
C C66 0.80049(17) 0.76719(19) 0.74611(11) 0.0177(5) Uani d . 1 . .
H H66 0.8398 0.8278 0.7462 0.021 Uiso calc R 1 . .
C C71 0.94558(16) 0.78910(19) 0.66057(10) 0.0152(5) Uani d . 1 . .
C C72 1.03056(18) 0.8086(2) 0.69976(11) 0.0200(5) Uani d . 1 . .
H H72 1.0565 0.7519 0.7256 0.024 Uiso calc R 1 . .
C C73 1.07757(19) 0.9091(2) 0.70155(12) 0.0233(6) Uani d . 1 . .
H H73 1.1342 0.9178 0.7277 0.028 Uiso calc R 1 . .
C C74 1.04013(19) 0.9965(2) 0.66442(11) 0.0220(6) Uani d . 1 . .
H H74 1.071 1.0639 0.6656 0.026 Uiso calc R 1 . .
C C75 0.95639(18) 0.9812(2) 0.62579(11) 0.0214(5) Uani d . 1 . .
H H75 0.9306 1.0386 0.6005 0.026 Uiso calc R 1 . .
C C76 0.91000(18) 0.87998(18) 0.62445(11) 0.0179(5) Uani d . 1 . .
H H76 0.853 0.8724 0.5985 0.021 Uiso calc R 1 . .
B B1 0.8892(2) 0.6704(2) 0.66017(12) 0.0159(6) Uani d . 1 . .

loop_
_atom_site_aniso_label
_atom_site_aniso_U_11
_atom_site_aniso_U_22
_atom_site_aniso_U_33
_atom_site_aniso_U_12
_atom_site_aniso_U_13
_atom_site_aniso_U_23
C1 0.0157(12) 0.0186(13) 0.0157(12) -0.0002(9) -0.0007(10) -0.0002(9)
C2 0.0203(13) 0.0175(12) 0.0160(12) -0.0005(10) 0.0004(10) 0.0020(10)
C3 0.0259(14) 0.0173(13) 0.0174(12) -0.0036(10) 0.0016(11) 0.0040(10)
C4 0.0197(13) 0.0252(14) 0.0178(12) -0.0049(10) 0.0078(11) -0.0010(11)
C5 0.0222(14) 0.0271(14) 0.0238(14) 0.0007(11) 0.0069(11) -0.0051(11)
C11 0.0156(12) 0.0179(12) 0.0149(11) -0.0014(9) 0.0038(10) -0.0006(9)
C12 0.0192(13) 0.0203(13) 0.0202(13) 0.0029(10) -0.0006(11) 0.0004(10)
C13 0.0201(14) 0.0210(14) 0.0378(16) 0.0034(10) 0.0055(12) 0.0010(12)
C14 0.0235(14) 0.0225(14) 0.0372(16) -0.0044(11) 0.0125(13) -0.0142(12)
C15 0.0246(15) 0.0299(15) 0.0218(14) -0.0054(11) 0.0006(12) -0.0099(11)
C16 0.0211(13) 0.0207(13) 0.0182(12) -0.0026(10) -0.0004(11) -0.0011(10)
C21 0.0187(13) 0.0134(12) 0.0158(12) -0.0001(9) -0.0027(10) -0.0008(9)
C22 0.0204(13) 0.0149(12) 0.0170(12) -0.0002(9) -0.0001(10) -0.0002(10)
C23 0.0183(13) 0.0213(14) 0.0241(13) 0.0047(10) -0.0035(11) -0.0001(11)
C24 0.0295(15) 0.0178(13) 0.0223(14) 0.0035(10) -0.0014(12) 0.0050(10)
C25 0.0284(15) 0.0243(14) 0.0246(14) -0.0009(11) 0.0031(12) 0.0097(11)
C26 0.0187(13) 0.0259(14) 0.0215(13) 0.0001(11) 0.0026(11) 0.0054(11)
C31 0.0172(12) 0.0144(12) 0.0129(11) 0.0015(9) -0.0019(10) 0.0008(9)
C32 0.0196(13) 0.0219(13) 0.0139(12) 0.0003(10) 0.0007(10) -0.0034(10)
C33 0.0170(13) 0.0292(15) 0.0208(13) -0.0016(11) 0.0022(11) -0.0036(11)
C34 0.0192(13) 0.0223(13) 0.0229(13) -0.0034(10) -0.0026(11) -0.0032(11)
C35 0.0256(14) 0.0168(13) 0.0134(12) -0.0015(10) 0.0005(11) -0.0028(9)
C36 0.0211(13) 0.0142(12) 0.0146(11) 0.0015(9) 0.0021(10) 0.0001(9)
N1 0.0238(12) 0.0224(11) 0.0138(10) -0.0016(9) 0.0007(9) -0.0022(8)
O1 0.0191(10) 0.0288(10) 0.0253(10) -0.0038(7) 0.0005(8) -0.0048(8)
P1 0.0146(3) 0.0143(3) 0.0118(3) 0.0008(2) -0.0009(2) 0.0000(2)
I1 0.02367(10) 0.01857(10) 0.03027(11) 0.00050(7) -0.00038(8) -0.00280(7)
C41 0.0184(12) 0.0158(12) 0.0110(11) -0.0013(9) -0.0041(10) -0.0040(9)
C42 0.0163(12) 0.0184(12) 0.0120(11) 0.0009(9) 0.0001(10) -0.0028(9)
C43 0.0236(14) 0.0172(13) 0.0150(12) 0.0009(10) 0.0007(11) 0.0006(10)
C44 0.0246(14) 0.0191(13) 0.0188(13) 0.0078(10) -0.0042(11) -0.0028(10)
C45 0.0177(13) 0.0284(14) 0.0176(12) 0.0043(11) 0.0007(11) -0.0063(11)
C46 0.0197(13) 0.0193(12) 0.0133(12) 0.0004(10) 0.0000(10) 0.0003(10)
C51 0.0213(13) 0.0109(11) 0.0158(12) -0.0017(9) 0.0019(10) 0.0024(9)
C52 0.0200(13) 0.0173(12) 0.0187(13) 0.0000(10) 0.0014(11) 0.0025(10)
C53 0.0397(17) 0.0193(14) 0.0163(13) -0.0018(11) -0.0014(12) -0.0023(10)
C54 0.0310(16) 0.0281(15) 0.0166(13) -0.0054(12) -0.0074(12) 0.0011(11)
C55 0.0217(14) 0.0336(16) 0.0223(14) 0.0021(12) -0.0057(12) 0.0061(12)
C56 0.0248(14) 0.0206(13) 0.0192(13) 0.0013(10) -0.0004(11) 0.0005(10)
C61 0.0144(12) 0.0152(12) 0.0146(11) 0.0036(9) -0.0028(10) 0.0021(9)
C62 0.0177(12) 0.0133(12) 0.0199(13) 0.0025(9) -0.0027(10) -0.0013(9)
C63 0.0192(13) 0.0152(13) 0.0220(13) 0.0022(9) 0.0014(11) 0.0013(10)
C64 0.0183(13) 0.0242(14) 0.0172(12) 0.0032(10) 0.0031(10) 0.0036(10)
C65 0.0260(14) 0.0156(13) 0.0168(12) 0.0031(10) 0.0029(11) -0.0036(10)
C66 0.0186(13) 0.0150(12) 0.0182(12) -0.0014(9) -0.0008(10) 0.0012(10)
C71 0.0178(12) 0.0159(12) 0.0119(11) 0.0013(9) 0.0028(10) -0.0020(9)
C72 0.0237(14) 0.0184(13) 0.0161(12) -0.0002(10) -0.0019(11) -0.0006(10)
C73 0.0238(14) 0.0235(14) 0.0213(14) -0.0034(10) 0.0003(12) -0.0073(11)
C74 0.0285(15) 0.0153(13) 0.0243(14) -0.0033(10) 0.0103(12) -0.0033(10)
C75 0.0278(15) 0.0164(13) 0.0204(13) 0.0044(10) 0.0051(11) 0.0044(10)
C76 0.0176(13) 0.0172(13) 0.0185(12) 0.0040(9) 0.0018(10) -0.0002(10)
B1 0.0187(14) 0.0131(13) 0.0141(13) 0.0007(10) -0.0027(11) 0.0010(10)

loop_
_atom_type_symbol
_atom_type_description
_atom_type_scat_dispersion_real
_atom_type_scat_dispersion_imag
_atom_type_scat_source
C C 0.0033 0.0016 'International Tables Vol C Tables 4.2.6.8 and 6.1.1.4'
H H 0 0 'International Tables Vol C Tables 4.2.6.8 and 6.1.1.4'
B B 0.0013 0.0007 'International Tables Vol C Tables 4.2.6.8 and 6.1.1.4'
N N 0.0061 0.0033 'International Tables Vol C Tables 4.2.6.8 and 6.1.1.4'
O O 0.0106 0.006 'International Tables Vol C Tables 4.2.6.8 and 6.1.1.4'
P P 0.1023 0.0942 'International Tables Vol C Tables 4.2.6.8 and 6.1.1.4'
I I -0.4742 1.8119 'International Tables Vol C Tables 4.2.6.8 and 6.1.1.4'

loop_
_geom_angle_atom_site_label_1
_geom_angle_atom_site_label_2
_geom_angle_atom_site_label_3
_geom_angle_site_symmetry_1
_geom_angle_site_symmetry_3
_geom_angle
_geom_angle_publ_flag
C2 C1 P1 . . 116.98(17) ?
C2 C1 H1A . . 108.1 ?
P1 C1 H1A . . 108.1 ?
C2 C1 H1B . . 108.1 ?
P1 C1 H1B . . 108.1 ?
H1A C1 H1B . . 107.3 ?
C3 C2 C1 . . 111.4(2) ?
C3 C2 H2A . . 109.3 ?
C1 C2 H2A . . 109.3 ?
C3 C2 H2B . . 109.3 ?
C1 C2 H2B . . 109.3 ?
H2A C2 H2B . . 108 ?
N1 C3 C2 . . 112.95(19) ?
N1 C3 H3A . . 109 ?
C2 C3 H3A . . 109 ?
N1 C3 H3B . . 109 ?
C2 C3 H3B . . 109 ?
H3A C3 H3B . . 107.8 ?
O1 C4 N1 . . 122.9(2) ?
O1 C4 C5 . . 121.3(2) ?
N1 C4 C5 . . 115.8(2) ?
C4 C5 I1 . . 108.70(16) ?
C4 C5 H5A . . 110 ?
I1 C5 H5A . . 110 ?
C4 C5 H5B . . 110 ?
I1 C5 H5B . . 110 ?
H5A C5 H5B . . 108.3 ?
C16 C11 C12 . . 120.1(2) ?
C16 C11 P1 . . 119.20(19) ?
C12 C11 P1 . . 120.03(18) ?
C13 C12 C11 . . 119.5(2) ?
C13 C12 H12 . . 120.2 ?
C11 C12 H12 . . 120.2 ?
C12 C13 C14 . . 120.1(2) ?
C12 C13 H13 . . 120 ?
C14 C13 H13 . . 120 ?
C15 C14 C13 . . 120.9(2) ?
C15 C14 H14 . . 119.5 ?
C13 C14 H14 . . 119.5 ?
C14 C15 C16 . . 119.4(2) ?
C14 C15 H15 . . 120.3 ?
C16 C15 H15 . . 120.3 ?
C11 C16 C15 . . 120.0(2) ?
C11 C16 H16 . . 120 ?
C15 C16 H16 . . 120 ?
C22 C21 C26 . . 119.9(2) ?
C22 C21 P1 . . 121.02(18) ?
C26 C21 P1 . . 119.03(19) ?
C23 C22 C21 . . 119.8(2) ?
C23 C22 H22 . . 120.1 ?
C21 C22 H22 . . 120.1 ?
C22 C23 C24 . . 120.2(2) ?
C22 C23 H23 . . 119.9 ?
C24 C23 H23 . . 119.9 ?
C25 C24 C23 . . 120.3(2) ?
C25 C24 H24 . . 119.8 ?
C23 C24 H24 . . 119.8 ?
C24 C25 C26 . . 119.9(3) ?
C24 C25 H25 . . 120 ?
C26 C25 H25 . . 120 ?
C25 C26 C21 . . 119.8(2) ?
C25 C26 H26 . . 120.1 ?
C21 C26 H26 . . 120.1 ?
C32 C31 C36 . . 120.6(2) ?
C32 C31 P1 . . 120.57(18) ?
C36 C31 P1 . . 118.53(19) ?
C33 C32 C31 . . 119.0(2) ?
C33 C32 H32 . . 120.5 ?
C31 C32 H32 . . 120.5 ?
C34 C33 C32 . . 120.0(3) ?
C34 C33 H33 . . 120 ?
C32 C33 H33 . . 120 ?
C33 C34 C35 . . 121.1(2) ?
C33 C34 H34 . . 119.4 ?
C35 C34 H34 . . 119.4 ?
C36 C35 C34 . . 119.8(2) ?
C36 C35 H35 . . 120.1 ?
C34 C35 H35 . . 120.1 ?
C35 C36 C31 . . 119.4(2) ?
C35 C36 H36 . . 120.3 ?
C31 C36 H36 . . 120.3 ?
C4 N1 C3 . . 122.2(2) ?
C4 N1 H1 . . 118.9 ?
C3 N1 H1 . . 118.9 ?
C31 P1 C11 . . 111.93(11) ?
C31 P1 C21 . . 108.34(11) ?
C11 P1 C21 . . 108.77(11) ?
C31 P1 C1 . . 110.52(11) ?
C11 P1 C1 . . 109.58(11) ?
C21 P1 C1 . . 107.58(11) ?
C42 C41 C46 . . 115.1(2) ?
C42 C41 B1 . . 123.8(2) ?
C46 C41 B1 . . 121.0(2) ?
C43 C42 C41 . . 122.8(2) ?
C43 C42 H42 . . 118.6 ?
C41 C42 H42 . . 118.6 ?
C44 C43 C42 . . 120.3(2) ?
C44 C43 H43 . . 119.8 ?
C42 C43 H43 . . 119.8 ?
C43 C44 C45 . . 119.2(2) ?
C43 C44 H44 . . 120.4 ?
C45 C44 H44 . . 120.4 ?
C46 C45 C44 . . 119.2(2) ?
C46 C45 H45 . . 120.4 ?
C44 C45 H45 . . 120.4 ?
C45 C46 C41 . . 123.3(2) ?
C45 C46 H46 . . 118.3 ?
C41 C46 H46 . . 118.3 ?
C52 C51 C56 . . 115.0(2) ?
C52 C51 B1 . . 124.5(2) ?
C56 C51 B1 . . 120.3(2) ?
C53 C52 C51 . . 122.9(2) ?
C53 C52 H52 . . 118.5 ?
C51 C52 H52 . . 118.5 ?
C54 C53 C52 . . 120.2(2) ?
C54 C53 H53 . . 119.9 ?
C52 C53 H53 . . 119.9 ?
C53 C54 C55 . . 119.1(2) ?
C53 C54 H54 . . 120.5 ?
C55 C54 H54 . . 120.5 ?
C54 C55 C56 . . 120.1(3) ?
C54 C55 H55 . . 120 ?
C56 C55 H55 . . 120 ?
C55 C56 C51 . . 122.7(2) ?
C55 C56 H56 . . 118.7 ?
C51 C56 H56 . . 118.7 ?
C66 C61 C62 . . 113.6(2) ?
C66 C61 B1 . . 125.5(2) ?
C62 C61 B1 . . 120.9(2) ?
C63 C62 C61 . . 123.9(2) ?
C63 C62 H62 . . 118.1 ?
C61 C62 H62 . . 118.1 ?
C62 C63 C64 . . 120.6(2) ?
C62 C63 H63 . . 119.7 ?
C64 C63 H63 . . 119.7 ?
C65 C64 C63 . . 118.3(2) ?
C65 C64 H64 . . 120.9 ?
C63 C64 H64 . . 120.9 ?
C64 C65 C66 . . 120.4(2) ?
C64 C65 H65 . . 119.8 ?
C66 C65 H65 . . 119.8 ?
C65 C66 C61 . . 123.2(2) ?
C65 C66 H66 . . 118.4 ?
C61 C66 H66 . . 118.4 ?
C76 C71 C72 . . 114.8(2) ?
C76 C71 B1 . . 122.8(2) ?
C72 C71 B1 . . 122.3(2) ?
C73 C72 C71 . . 122.8(2) ?
C73 C72 H72 . . 118.6 ?
C71 C72 H72 . . 118.6 ?
C74 C73 C72 . . 120.3(2) ?
C74 C73 H73 . . 119.8 ?
C72 C73 H73 . . 119.8 ?
C75 C74 C73 . . 118.7(2) ?
C75 C74 H74 . . 120.7 ?
C73 C74 H74 . . 120.7 ?
C74 C75 C76 . . 120.4(2) ?
C74 C75 H75 . . 119.8 ?
C76 C75 H75 . . 119.8 ?
C75 C76 C71 . . 122.9(2) ?
C75 C76 H76 . . 118.5 ?
C71 C76 H76 . . 118.5 ?
C61 B1 C71 . . 109.94(19) ?
C61 B1 C41 . . 111.19(19) ?
C71 B1 C41 . . 109.2(2) ?
C61 B1 C51 . . 105.54(19) ?
C71 B1 C51 . . 112.36(19) ?
C41 B1 C51 . . 108.55(19) ?

loop_
_geom_bond_atom_site_label_1
_geom_bond_atom_site_label_2
_geom_bond_site_symmetry_2
_geom_bond_distance
_geom_bond_publ_flag
C1 C2 . 1.536(3) ?
C1 P1 . 1.810(3) ?
C1 H1A . 0.97 ?
C1 H1B . 0.97 ?
C2 C3 . 1.529(3) ?
C2 H2A . 0.97 ?
C2 H2B . 0.97 ?
C3 N1 . 1.462(3) ?
C3 H3A . 0.97 ?
C3 H3B . 0.97 ?
C4 O1 . 1.233(3) ?
C4 N1 . 1.344(3) ?
C4 C5 . 1.511(3) ?
C5 I1 . 2.172(3) ?
C5 H5A . 0.97 ?
C5 H5B . 0.97 ?
C11 C16 . 1.388(3) ?
C11 C12 . 1.402(3) ?
C11 P1 . 1.796(2) ?
C12 C13 . 1.384(3) ?
C12 H12 . 0.93 ?
C13 C14 . 1.386(4) ?
C13 H13 . 0.93 ?
C14 C15 . 1.382(4) ?
C14 H14 . 0.93 ?
C15 C16 . 1.398(3) ?
C15 H15 . 0.93 ?
C16 H16 . 0.93 ?
C21 C22 . 1.395(3) ?
C21 C26 . 1.401(3) ?
C21 P1 . 1.802(2) ?
C22 C23 . 1.389(3) ?
C22 H22 . 0.93 ?
C23 C24 . 1.391(4) ?
C23 H23 . 0.93 ?
C24 C25 . 1.387(4) ?
C24 H24 . 0.93 ?
C25 C26 . 1.392(3) ?
C25 H25 . 0.93 ?
C26 H26 . 0.93 ?
C31 C32 . 1.404(3) ?
C31 C36 . 1.405(3) ?
C31 P1 . 1.791(2) ?
C32 C33 . 1.389(3) ?
C32 H32 . 0.93 ?
C33 C34 . 1.384(3) ?
C33 H33 . 0.93 ?
C34 C35 . 1.390(4) ?
C34 H34 . 0.93 ?
C35 C36 . 1.381(3) ?
C35 H35 . 0.93 ?
C36 H36 . 0.93 ?
N1 H1 . 0.86 ?
C41 C42 . 1.402(3) ?
C41 C46 . 1.409(3) ?
C41 B1 . 1.664(4) ?
C42 C43 . 1.393(3) ?
C42 H42 . 0.93 ?
C43 C44 . 1.384(4) ?
C43 H43 . 0.93 ?
C44 C45 . 1.400(4) ?
C44 H44 . 0.93 ?
C45 C46 . 1.394(3) ?
C45 H45 . 0.93 ?
C46 H46 . 0.93 ?
C51 C52 . 1.402(4) ?
C51 C56 . 1.411(3) ?
C51 B1 . 1.668(3) ?
C52 C53 . 1.391(3) ?
C52 H52 . 0.93 ?
C53 C54 . 1.383(4) ?
C53 H53 . 0.93 ?
C54 C55 . 1.389(4) ?
C54 H54 . 0.93 ?
C55 C56 . 1.391(3) ?
C55 H55 . 0.93 ?
C56 H56 . 0.93 ?
C61 C66 . 1.407(3) ?
C61 C62 . 1.424(3) ?
C61 B1 . 1.652(4) ?
C62 C63 . 1.370(4) ?
C62 H62 . 0.93 ?
C63 C64 . 1.396(3) ?
C63 H63 . 0.93 ?
C64 C65 . 1.383(3) ?
C64 H64 . 0.93 ?
C65 C66 . 1.403(3) ?
C65 H65 . 0.93 ?
C66 H66 . 0.93 ?
C71 C76 . 1.405(3) ?
C71 C72 . 1.405(3) ?
C71 B1 . 1.654(4) ?
C72 C73 . 1.394(3) ?
C72 H72 . 0.93 ?
C73 C74 . 1.391(4) ?
C73 H73 . 0.93 ?
C74 C75 . 1.378(4) ?
C74 H74 . 0.93 ?
C75 C76 . 1.397(3) ?
C75 H75 . 0.93 ?
C76 H76 . 0.93 ?

loop_
_geom_hbond_atom_site_label_D
_geom_hbond_atom_site_label_H
_geom_hbond_atom_site_label_A
_geom_hbond_site_symmetry_A
_geom_hbond_distance_DH
_geom_hbond_distance_HA
_geom_hbond_distance_DA
_geom_hbond_angle_DHA
N1 H1 CT01 2_646 0.86 2.56 3.382(2) 160.4
C1 H1B O1 3_656 0.97 2.48 3.270(3) 138.6

loop_
_geom_torsion_atom_site_label_1
_geom_torsion_atom_site_label_2
_geom_torsion_atom_site_label_3
_geom_torsion_atom_site_label_4
_geom_torsion_site_symmetry_1
_geom_torsion_site_symmetry_2
_geom_torsion_site_symmetry_3
_geom_torsion_site_symmetry_4
_geom_torsion
_geom_torsion_publ_flag
P1 C1 C2 C3 . . . . 173.97(16) ?
C1 C2 C3 N1 . . . . -53.6(3) ?
O1 C4 C5 I1 . . . . -89.9(3) ?
N1 C4 C5 I1 . . . . 87.8(2) ?
C16 C11 C12 C13 . . . . -2.3(4) ?
P1 C11 C12 C13 . . . . 168.1(2) ?
C11 C12 C13 C14 . . . . 1.4(4) ?
C12 C13 C14 C15 . . . . 0.8(4) ?
C13 C14 C15 C16 . . . . -2.2(4) ?
C12 C11 C16 C15 . . . . 0.9(4) ?
P1 C11 C16 C15 . . . . -169.6(2) ?
C14 C15 C16 C11 . . . . 1.4(4) ?
C26 C21 C22 C23 . . . . 1.0(3) ?
P1 C21 C22 C23 . . . . -177.79(18) ?
C21 C22 C23 C24 . . . . -0.4(4) ?
C22 C23 C24 C25 . . . . -0.5(4) ?
C23 C24 C25 C26 . . . . 0.7(4) ?
C24 C25 C26 C21 . . . . 0.0(4) ?
C22 C21 C26 C25 . . . . -0.8(4) ?
P1 C21 C26 C25 . . . . 178.01(19) ?
C36 C31 C32 C33 . . . . -1.3(3) ?
P1 C31 C32 C33 . . . . 172.33(19) ?
C31 C32 C33 C34 . . . . 1.2(4) ?
C32 C33 C34 C35 . . . . -0.2(4) ?
C33 C34 C35 C36 . . . . -0.8(4) ?
C34 C35 C36 C31 . . . . 0.7(3) ?
C32 C31 C36 C35 . . . . 0.4(3) ?
P1 C31 C36 C35 . . . . -173.39(17) ?
O1 C4 N1 C3 . . . . 4.9(4) ?
C5 C4 N1 C3 . . . . -172.7(2) ?
C2 C3 N1 C4 . . . . 88.6(3) ?
C32 C31 P1 C11 . . . . 31.1(2) ?
C36 C31 P1 C11 . . . . -155.11(18) ?
C32 C31 P1 C21 . . . . -88.8(2) ?
C36 C31 P1 C21 . . . . 85.0(2) ?
C32 C31 P1 C1 . . . . 153.57(19) ?
C36 C31 P1 C1 . . . . -32.7(2) ?
C16 C11 P1 C31 . . . . -132.7(2) ?
C12 C11 P1 C31 . . . . 56.9(2) ?
C16 C11 P1 C21 . . . . -13.0(2) ?
C12 C11 P1 C21 . . . . 176.6(2) ?
C16 C11 P1 C1 . . . . 104.4(2) ?
C12 C11 P1 C1 . . . . -66.1(2) ?
C22 C21 P1 C31 . . . . -130.73(19) ?
C26 C21 P1 C31 . . . . 50.4(2) ?
C22 C21 P1 C11 . . . . 107.4(2) ?
C26 C21 P1 C11 . . . . -71.4(2) ?
C22 C21 P1 C1 . . . . -11.2(2) ?
C26 C21 P1 C1 . . . . 169.94(19) ?
C2 C1 P1 C31 . . . . -54.4(2) ?
C2 C1 P1 C11 . . . . 69.4(2) ?
C2 C1 P1 C21 . . . . -172.53(17) ?
C46 C41 C42 C43 . . . . -1.2(3) ?
B1 C41 C42 C43 . . . . 175.9(2) ?
C41 C42 C43 C44 . . . . 0.6(4) ?
C42 C43 C44 C45 . . . . 0.6(4) ?
C43 C44 C45 C46 . . . . -1.1(4) ?
C44 C45 C46 C41 . . . . 0.5(4) ?
C42 C41 C46 C45 . . . . 0.6(3) ?
B1 C41 C46 C45 . . . . -176.5(2) ?
C56 C51 C52 C53 . . . . -3.3(4) ?
B1 C51 C52 C53 . . . . 171.2(2) ?
C51 C52 C53 C54 . . . . 1.5(4) ?
C52 C53 C54 C55 . . . . 1.2(4) ?
C53 C54 C55 C56 . . . . -1.9(4) ?
C54 C55 C56 C51 . . . . -0.1(4) ?
C52 C51 C56 C55 . . . . 2.6(4) ?
B1 C51 C56 C55 . . . . -172.1(2) ?
C66 C61 C62 C63 . . . . -1.9(3) ?
B1 C61 C62 C63 . . . . -179.2(2) ?
C61 C62 C63 C64 . . . . 2.3(4) ?
C62 C63 C64 C65 . . . . -0.7(4) ?
C63 C64 C65 C66 . . . . -1.0(4) ?
C64 C65 C66 C61 . . . . 1.4(4) ?
C62 C61 C66 C65 . . . . 0.0(3) ?
B1 C61 C66 C65 . . . . 177.3(2) ?
C76 C71 C72 C73 . . . . -1.8(4) ?
B1 C71 C72 C73 . . . . -178.4(2) ?
C71 C72 C73 C74 . . . . 1.2(4) ?
C72 C73 C74 C75 . . . . -0.4(4) ?
C73 C74 C75 C76 . . . . 0.4(4) ?
C74 C75 C76 C71 . . . . -1.2(4) ?
C72 C71 C76 C75 . . . . 1.8(4) ?
B1 C71 C76 C75 . . . . 178.4(2) ?
C66 C61 B1 C71 . . . . -3.3(3) ?
C62 C61 B1 C71 . . . . 173.7(2) ?
C66 C61 B1 C41 . . . . 117.8(2) ?
C62 C61 B1 C41 . . . . -65.2(3) ?
C66 C61 B1 C51 . . . . -124.7(2) ?
C62 C61 B1 C51 . . . . 52.3(3) ?
C76 C71 B1 C61 . . . . -83.7(3) ?
C72 C71 B1 C61 . . . . 92.7(3) ?
C76 C71 B1 C41 . . . . 154.0(2) ?
C72 C71 B1 C41 . . . . -29.6(3) ?
C76 C71 B1 C51 . . . . 33.5(3) ?
C72 C71 B1 C51 . . . . -150.1(2) ?
C42 C41 B1 C61 . . . . 13.2(3) ?
C46 C41 B1 C61 . . . . -169.9(2) ?
C42 C41 B1 C71 . . . . 134.7(2) ?
C46 C41 B1 C71 . . . . -48.4(3) ?
C42 C41 B1 C51 . . . . -102.5(2) ?
C46 C41 B1 C51 . . . . 74.4(3) ?
C52 C51 B1 C61 . . . . -138.3(2) ?
C56 C51 B1 C61 . . . . 35.9(3) ?
C52 C51 B1 C71 . . . . 101.9(3) ?
C56 C51 B1 C71 . . . . -83.9(3) ?
C52 C51 B1 C41 . . . . -19.1(3) ?
C56 C51 B1 C41 . . . . 155.2(2) ?

loop_
_cod_related_entry_id
_cod_related_entry_database
_cod_related_entry_code
1 ChemSpider 30656000
